data_5910142
_journal_name_full 'The Crystal Structure of Solids'
_journal_page_first 129
_journal_page_last 129
_chemical_formula_structural CdIN2O4
_chemical_formula_sum 'Cd In2 O4'
_space_group_IT_number 227
_symmetry_cell_setting cubic
_symmetry_Int_Tables_number 227
_symmetry_space_group_name_Hall '-F 4vw 2vw 3'
_symmetry_space_group_name_H-M 'F d -3 m :2'
_audit_creation_date 2005-28-12
_audit_creation_method
;
Page 129 from The Crystal Structure of Solids by P. J. Brown 
and J. B. Forsyth edited by prof. Bryan R. Coles
, http://jcrystal.com/steffenweber/gallery/StructureTypes/st4.html 
& http://cimesg1.epfl.ch/CIOLS/crystal2.pl 
;
_audit_update_record 'created by Girish Upreti, Portland State University'
_cell_angle_alpha 90
_cell_angle_beta 90
_cell_angle_gamma 90
_cell_length_a 8.08
_cell_length_b 8.08
_cell_length_c 8.08
_cell_volume 527.514
_cod_original_sg_symbol_H-M 'F d -3 m'
_cod_database_code 5910142

loop_
_symmetry_equiv_pos_as_xyz
x,y,z
x+1/4,-z,y+1/4
x+1/4,z+1/4,-y
z+1/4,y+1/4,-x
-z,y+1/4,x+1/4
-y,x+1/4,z+1/4
y+1/4,-x,z+1/4
z,x,y
y,z,x
-y+1/4,-z+1/4,x
z,-x+1/4,-y+1/4
-y+1/4,z,-x+1/4
-z+1/4,-x+1/4,y
-z+1/4,x,-y+1/4
y,-z+1/4,-x+1/4
x,-y+1/4,-z+1/4
-x+1/4,y,-z+1/4
-x+1/4,-y+1/4,z
y+1/4,x+1/4,-z
-y,-x,-z
z+1/4,-y,x+1/4
-z,-y,-x
-x,z+1/4,y+1/4
-x,-z,-y
-x,-y,-z
-x+3/4,z,-y+3/4
-x+3/4,-z+3/4,y
-z+3/4,-y+3/4,x
z,-y+3/4,-x+3/4
y,-x+3/4,-z+3/4
-y+3/4,x,-z+3/4
-z,-x,-y
-y,-z,-x
y+3/4,z+3/4,-x
-z,x+3/4,y+3/4
y+3/4,-z,x+3/4
z+3/4,x+3/4,-y
z+3/4,-x,y+3/4
-y,z+3/4,x+3/4
-x,y+3/4,z+3/4
x+3/4,-y,z+3/4
x+3/4,y+3/4,-z
-y+3/4,-x+3/4,z
y,x,z
-z+3/4,y,-x+3/4
z,y,x
x,-z+3/4,-y+3/4
x,z,y
x,y+1/2,z+1/2
x+1/4,-z+1/2,y+3/4
x+1/4,z+3/4,-y+1/2
z+1/4,y+3/4,-x+1/2
-z,y+3/4,x+3/4
-y,x+3/4,z+3/4
y+1/4,-x+1/2,z+3/4
z,x+1/2,y+1/2
y,z+1/2,x+1/2
-y+1/4,-z+3/4,x+1/2
z,-x+3/4,-y+3/4
-y+1/4,z+1/2,-x+3/4
-z+1/4,-x+3/4,y+1/2
-z+1/4,x+1/2,-y+3/4
y,-z+3/4,-x+3/4
x,-y+3/4,-z+3/4
-x+1/4,y+1/2,-z+3/4
-x+1/4,-y+3/4,z+1/2
y+1/4,x+3/4,-z+1/2
-y,-x+1/2,-z+1/2
z+1/4,-y+1/2,x+3/4
-z,-y+1/2,-x+1/2
-x,z+3/4,y+3/4
-x,-z+1/2,-y+1/2
-x,-y+1/2,-z+1/2
-x+3/4,z+1/2,-y+1/4
-x+3/4,-z+1/4,y+1/2
-z+3/4,-y+1/4,x+1/2
z,-y+1/4,-x+1/4
y,-x+1/4,-z+1/4
-y+3/4,x+1/2,-z+1/4
-z,-x+1/2,-y+1/2
-y,-z+1/2,-x+1/2
y+3/4,z+1/4,-x+1/2
-z,x+1/4,y+1/4
y+3/4,-z+1/2,x+1/4
z+3/4,x+1/4,-y+1/2
z+3/4,-x+1/2,y+1/4
-y,z+1/4,x+1/4
-x,y+1/4,z+1/4
x+3/4,-y+1/2,z+1/4
x+3/4,y+1/4,-z+1/2
-y+3/4,-x+1/4,z+1/2
y,x+1/2,z+1/2
-z+3/4,y+1/2,-x+1/4
z,y+1/2,x+1/2
x,-z+1/4,-y+1/4
x,z+1/2,y+1/2
x+1/2,y,z+1/2
x+3/4,-z,y+3/4
x+3/4,z+1/4,-y+1/2
z+3/4,y+1/4,-x+1/2
-z+1/2,y+1/4,x+3/4
-y+1/2,x+1/4,z+3/4
y+3/4,-x,z+3/4
z+1/2,x,y+1/2
y+1/2,z,x+1/2
-y+3/4,-z+1/4,x+1/2
z+1/2,-x+1/4,-y+3/4
-y+3/4,z,-x+3/4
-z+3/4,-x+1/4,y+1/2
-z+3/4,x,-y+3/4
y+1/2,-z+1/4,-x+3/4
x+1/2,-y+1/4,-z+3/4
-x+3/4,y,-z+3/4
-x+3/4,-y+1/4,z+1/2
y+3/4,x+1/4,-z+1/2
-y+1/2,-x,-z+1/2
z+3/4,-y,x+3/4
-z+1/2,-y,-x+1/2
-x+1/2,z+1/4,y+3/4
-x+1/2,-z,-y+1/2
-x+1/2,-y,-z+1/2
-x+1/4,z,-y+1/4
-x+1/4,-z+3/4,y+1/2
-z+1/4,-y+3/4,x+1/2
z+1/2,-y+3/4,-x+1/4
y+1/2,-x+3/4,-z+1/4
-y+1/4,x,-z+1/4
-z+1/2,-x,-y+1/2
-y+1/2,-z,-x+1/2
y+1/4,z+3/4,-x+1/2
-z+1/2,x+3/4,y+1/4
y+1/4,-z,x+1/4
z+1/4,x+3/4,-y+1/2
z+1/4,-x,y+1/4
-y+1/2,z+3/4,x+1/4
-x+1/2,y+3/4,z+1/4
x+1/4,-y,z+1/4
x+1/4,y+3/4,-z+1/2
-y+1/4,-x+3/4,z+1/2
y+1/2,x,z+1/2
-z+1/4,y,-x+1/4
z+1/2,y,x+1/2
x+1/2,-z+3/4,-y+1/4
x+1/2,z,y+1/2
x+1/2,y+1/2,z
x+3/4,-z+1/2,y+1/4
x+3/4,z+3/4,-y
z+3/4,y+3/4,-x
-z+1/2,y+3/4,x+1/4
-y+1/2,x+3/4,z+1/4
y+3/4,-x+1/2,z+1/4
z+1/2,x+1/2,y
y+1/2,z+1/2,x
-y+3/4,-z+3/4,x
z+1/2,-x+3/4,-y+1/4
-y+3/4,z+1/2,-x+1/4
-z+3/4,-x+3/4,y
-z+3/4,x+1/2,-y+1/4
y+1/2,-z+3/4,-x+1/4
x+1/2,-y+3/4,-z+1/4
-x+3/4,y+1/2,-z+1/4
-x+3/4,-y+3/4,z
y+3/4,x+3/4,-z
-y+1/2,-x+1/2,-z
z+3/4,-y+1/2,x+1/4
-z+1/2,-y+1/2,-x
-x+1/2,z+3/4,y+1/4
-x+1/2,-z+1/2,-y
-x+1/2,-y+1/2,-z
-x+1/4,z+1/2,-y+3/4
-x+1/4,-z+1/4,y
-z+1/4,-y+1/4,x
z+1/2,-y+1/4,-x+3/4
y+1/2,-x+1/4,-z+3/4
-y+1/4,x+1/2,-z+3/4
-z+1/2,-x+1/2,-y
-y+1/2,-z+1/2,-x
y+1/4,z+1/4,-x
-z+1/2,x+1/4,y+3/4
y+1/4,-z+1/2,x+3/4
z+1/4,x+1/4,-y
z+1/4,-x+1/2,y+3/4
-y+1/2,z+1/4,x+3/4
-x+1/2,y+1/4,z+3/4
x+1/4,-y+1/2,z+3/4
x+1/4,y+1/4,-z
-y+1/4,-x+1/4,z
y+1/2,x+1/2,z
-z+1/4,y+1/2,-x+3/4
z+1/2,y+1/2,x
x+1/2,-z+1/4,-y+3/4
x+1/2,z+1/2,y

loop_
_atom_site_fract_x
_atom_site_fract_y
_atom_site_fract_z
_atom_site_label
0.00000 0.00000 0.00000 Cd
0.62500 0.62500 0.62500 In
0.38700 0.38700 0.38700 O
